data_7002939
loop_
_publ_author_name
'Tremelling, Grant W.'
'Foxman, Bruce M.'
'Landee, Christopher P.'
'Turnbull, Mark M.'
'Willett, Roger D.'

_publ_section_title
;
 Transition metal complexes of 2-amino-3,5-dihalopyridines: Syntheses,
 structures and magnetic properties of (3,5-diCAPH)2CuX4 and
 (3,5-diBAPH)2CuX4
;
_journal_issue 47
_journal_name_full 'Dalton Transactions'
_journal_page_first 10518
_journal_page_last 10526
_journal_paper_doi 10.1039/b914392k
_journal_year 2009
_chemical_formula_sum 'C10 H10 Br4 Cl4 Cu N4'
_chemical_formula_weight 711.20
_chemical_name_systematic
;
?
;
_space_group_IT_number 14
_symmetry_cell_setting monoclinic
_symmetry_space_group_name_Hall '-P 2ybc'
_symmetry_space_group_name_H-M 'P 1 21/c 1'
_atom_sites_solution_hydrogens geom
_atom_sites_solution_primary direct
_atom_sites_solution_secondary difmap
_audit_creation_method SHELXL-97
_cell_angle_alpha 90.00
_cell_angle_beta 94.001(3)
_cell_angle_gamma 90.00
_cell_formula_units_Z 4
_cell_length_a 16.3124(10)
_cell_length_b 7.9776(5)
_cell_length_c 14.6739(9)
_cell_measurement_reflns_used 9502
_cell_measurement_temperature 120(2)
_cell_measurement_theta_max 29.97
_cell_measurement_theta_min 2.50
_cell_volume 1904.9(2)
_computing_cell_refinement 'Bruker SMART'
_computing_data_collection 'Bruker SMART'
_computing_data_reduction 'Bruker SAINT'
_computing_molecular_graphics 'Bruker SHELXTL'
_computing_publication_material 'Bruker SHELXTL'
_computing_structure_refinement 'SHELXL-97 (Sheldrick, 1997)'
_computing_structure_solution 'SHELXS-97 (Sheldrick, 1990)'
_diffrn_ambient_temperature 120(2)
_diffrn_measured_fraction_theta_full 0.996
_diffrn_measured_fraction_theta_max 0.996
_diffrn_measurement_device_type 'CCD area detector'
_diffrn_measurement_method 'phi and omega scans'
_diffrn_radiation_monochromator graphite
_diffrn_radiation_source 'fine-focus sealed tube'
_diffrn_radiation_type MoK\a
_diffrn_radiation_wavelength 0.71073
_diffrn_reflns_av_R_equivalents 0.0290
_diffrn_reflns_av_sigmaI/netI 0.0197
_diffrn_reflns_limit_h_max 22
_diffrn_reflns_limit_h_min -22
_diffrn_reflns_limit_k_max 9
_diffrn_reflns_limit_k_min -11
_diffrn_reflns_limit_l_max 20
_diffrn_reflns_limit_l_min -20
_diffrn_reflns_number 45303
_diffrn_reflns_theta_full 29.98
_diffrn_reflns_theta_max 29.98
_diffrn_reflns_theta_min 1.25
_exptl_absorpt_coefficient_mu 10.098
_exptl_absorpt_correction_T_max 0.2499
_exptl_absorpt_correction_T_min 0.0778
_exptl_absorpt_correction_type numerical
_exptl_crystal_colour yellow
_exptl_crystal_density_diffrn 2.480
_exptl_crystal_density_method 'not measured'
_exptl_crystal_description square
_exptl_crystal_F_000 1340
_exptl_crystal_size_max 0.52
_exptl_crystal_size_mid 0.51
_exptl_crystal_size_min 0.19
_refine_diff_density_max 0.759
_refine_diff_density_min -0.674
_refine_diff_density_rms 0.123
_refine_ls_extinction_method none
_refine_ls_goodness_of_fit_ref 1.103
_refine_ls_hydrogen_treatment mixed
_refine_ls_matrix_type full
_refine_ls_number_parameters 226
_refine_ls_number_reflns 5541
_refine_ls_number_restraints 0
_refine_ls_restrained_S_all 1.103
_refine_ls_R_factor_all 0.0294
_refine_ls_R_factor_gt 0.0208
_refine_ls_shift/su_max 0.001
_refine_ls_shift/su_mean 0.000
_refine_ls_structure_factor_coef Fsqd
_refine_ls_weighting_details 'calc w=1/[\s^2^(Fo^2^)+(0.0104P)^2^+2.7715P] where P=(Fo^2^+2Fc^2^)/3'
_refine_ls_weighting_scheme calc
_refine_ls_wR_factor_gt 0.0398
_refine_ls_wR_factor_ref 0.0431
_reflns_number_gt 4929
_reflns_number_total 5541
_reflns_threshold_expression >2sigma(I)
_cod_data_source_file b914392k.txt
_cod_data_source_block mmt133
_cod_depositor_comments
;
The following automatic conversions were performed:
'_symmetry_cell_setting' value 'Monoclinic' changed to 'monoclinic'
according to '/home/saulius/struct/CIF-dictionaries/cif_core.dic'
dictionary named 'cif_core.dic' version 2.4.1 from 2010-06-29.

Automatic conversion script
Id: cif_fix_enum 1527 2010-12-29 10:47:43Z saulius 
;
_cod_original_sg_symbol_H-M P2(1)/c
_cod_database_code 7002939

loop_
_symmetry_equiv_pos_as_xyz
'x, y, z'
'-x, y+1/2, -z+1/2'
'-x, -y, -z'
'x, -y-1/2, z-1/2'

loop_
_atom_site_label
_atom_site_type_symbol
_atom_site_fract_x
_atom_site_fract_y
_atom_site_fract_z
_atom_site_U_iso_or_equiv
_atom_site_adp_type
_atom_site_occupancy
_atom_site_symmetry_multiplicity
_atom_site_calc_flag
_atom_site_refinement_flags
_atom_site_disorder_assembly
_atom_site_disorder_group
Cu Cu 0.797061(15) 0.06040(3) 0.821861(16) 0.01381(5) Uani 1 1 d . . .
Cl1 Cl 0.67112(3) -0.04443(7) 0.83734(3) 0.01773(10) Uani 1 1 d . . .
Cl2 Cl 0.82338(3) 0.13500(7) 0.96954(3) 0.02007(10) Uani 1 1 d . . .
Cl3 Cl 0.76938(3) 0.19847(7) 0.68701(3) 0.01783(10) Uani 1 1 d . . .
Cl4 Cl 0.92521(3) -0.01415(7) 0.79920(3) 0.01837(10) Uani 1 1 d . . .
N11 N 0.58559(11) 0.1392(2) 0.62681(12) 0.0155(3) Uani 1 1 d . . .
H11 H 0.6316(16) 0.135(3) 0.6482(17) 0.019 Uiso 1 1 d . . .
C12 C 0.57288(12) 0.2237(3) 0.54694(14) 0.0148(4) Uani 1 1 d . . .
N12 N 0.63630(12) 0.2892(3) 0.50831(14) 0.0200(4) Uani 1 1 d . . .
H12A H 0.6834(18) 0.283(3) 0.5324(18) 0.024 Uiso 1 1 d . . .
H12B H 0.6306(17) 0.343(3) 0.4602(19) 0.024 Uiso 1 1 d . . .
C13 C 0.49003(12) 0.2334(3) 0.51036(13) 0.0137(4) Uani 1 1 d . . .
Br13 Br 0.467257(13) 0.34927(3) 0.400023(14) 0.01725(5) Uani 1 1 d . . .
C14 C 0.42786(12) 0.1631(3) 0.55463(13) 0.0142(4) Uani 1 1 d . . .
H14 H 0.3726 0.1729 0.5301 0.017 Uiso 1 1 calc R . .
C15 C 0.44596(12) 0.0757(3) 0.63708(13) 0.0145(4) Uani 1 1 d . . .
Br15 Br 0.361747(13) -0.02875(3) 0.697942(14) 0.01821(5) Uani 1 1 d . . .
C16 C 0.52510(13) 0.0660(3) 0.67195(14) 0.0154(4) Uani 1 1 d . . .
H16 H 0.5381 0.0082 0.7277 0.018 Uiso 1 1 calc R . .
N21 N 0.98450(11) -0.2368(2) 1.02642(12) 0.0157(3) Uani 1 1 d . . .
H21 H 1.0309(16) -0.197(3) 1.0434(17) 0.019 Uiso 1 1 d . . .
C22 C 0.97731(12) -0.3222(3) 0.94628(13) 0.0142(4) Uani 1 1 d . . .
N22 N 1.04298(11) -0.3434(2) 0.89893(13) 0.0175(4) Uani 1 1 d . . .
H22A H 1.0889(17) -0.303(3) 0.9177(18) 0.021 Uiso 1 1 d . . .
H22B H 1.0401(16) -0.395(3) 0.8480(18) 0.021 Uiso 1 1 d . . .
C23 C 0.89874(13) -0.3881(3) 0.92045(13) 0.0153(4) Uani 1 1 d . . .
Br23 Br 0.883636(13) -0.51396(3) 0.812799(14) 0.01825(5) Uani 1 1 d . . .
C24 C 0.83445(13) -0.3649(3) 0.97376(14) 0.0168(4) Uani 1 1 d . . .
H24 H 0.7819 -0.4100 0.9557 0.020 Uiso 1 1 calc R . .
C25 C 0.84634(13) -0.2739(3) 1.05547(14) 0.0169(4) Uani 1 1 d . . .
Br25 Br 0.757349(13) -0.23573(3) 1.127546(15) 0.02366(5) Uani 1 1 d . . .
C26 C 0.92164(13) -0.2116(3) 1.08124(14) 0.0175(4) Uani 1 1 d . . .
H26 H 0.9305 -0.1512 1.1368 0.021 Uiso 1 1 calc R . .

loop_
_atom_site_aniso_label
_atom_site_aniso_U_11
_atom_site_aniso_U_22
_atom_site_aniso_U_33
_atom_site_aniso_U_23
_atom_site_aniso_U_13
_atom_site_aniso_U_12
Cu 0.01002(11) 0.01886(13) 0.01256(11) 0.00136(9) 0.00084(9) -0.00060(9)
Cl1 0.0124(2) 0.0225(2) 0.0184(2) -0.00051(18) 0.00220(18) -0.00415(19)
Cl2 0.0141(2) 0.0319(3) 0.0143(2) -0.00299(19) 0.00126(18) -0.0038(2)
Cl3 0.0126(2) 0.0259(3) 0.0147(2) 0.00483(18) -0.00099(17) -0.0018(2)
Cl4 0.0121(2) 0.0241(3) 0.0191(2) 0.00376(19) 0.00245(18) 0.00259(19)
N11 0.0089(8) 0.0208(9) 0.0163(8) -0.0013(7) -0.0020(6) 0.0006(7)
C12 0.0132(9) 0.0156(10) 0.0156(9) -0.0029(7) 0.0020(7) -0.0002(8)
N12 0.0111(8) 0.0293(11) 0.0196(9) 0.0034(8) 0.0007(7) -0.0023(8)
C13 0.0127(9) 0.0154(10) 0.0127(9) -0.0002(7) -0.0012(7) 0.0017(8)
Br13 0.01614(10) 0.01980(10) 0.01577(9) 0.00376(7) 0.00076(7) -0.00006(8)
C14 0.0110(9) 0.0161(10) 0.0151(9) -0.0024(7) -0.0008(7) 0.0002(8)
C15 0.0130(9) 0.0167(10) 0.0140(9) -0.0018(7) 0.0019(7) -0.0014(8)
Br15 0.01535(10) 0.02299(11) 0.01658(9) 0.00202(8) 0.00315(7) -0.00332(8)
C16 0.0150(10) 0.0175(10) 0.0137(9) -0.0007(7) 0.0009(7) 0.0010(8)
N21 0.0107(8) 0.0196(9) 0.0164(8) -0.0005(7) -0.0016(7) -0.0018(7)
C22 0.0131(9) 0.0148(9) 0.0143(9) 0.0036(7) -0.0014(7) 0.0008(8)
N22 0.0118(8) 0.0237(10) 0.0169(9) -0.0017(7) 0.0006(7) -0.0011(7)
C23 0.0162(10) 0.0163(10) 0.0132(9) 0.0013(7) -0.0004(7) -0.0006(8)
Br23 0.01752(10) 0.02230(11) 0.01480(9) -0.00153(8) 0.00025(7) -0.00380(8)
C24 0.0114(9) 0.0205(10) 0.0180(10) 0.0017(8) -0.0018(8) -0.0012(8)
C25 0.0114(9) 0.0219(11) 0.0172(9) 0.0008(8) 0.0008(8) 0.0012(8)
Br25 0.01404(10) 0.03356(13) 0.02399(11) -0.00562(9) 0.00565(8) -0.00046(9)
C26 0.0148(10) 0.0209(10) 0.0166(9) -0.0018(8) 0.0004(8) 0.0013(8)

loop_
_atom_type_symbol
_atom_type_description
_atom_type_scat_dispersion_real
_atom_type_scat_dispersion_imag
_atom_type_scat_source
C C 0.0033 0.0016 'International Tables Vol C Tables 4.2.6.8 and 6.1.1.4'
H H 0.0000 0.0000 'International Tables Vol C Tables 4.2.6.8 and 6.1.1.4'
N N 0.0061 0.0033 'International Tables Vol C Tables 4.2.6.8 and 6.1.1.4'
Cl Cl 0.1484 0.1585 'International Tables Vol C Tables 4.2.6.8 and 6.1.1.4'
Cu Cu 0.3201 1.2651 'International Tables Vol C Tables 4.2.6.8 and 6.1.1.4'
Br Br -0.2901 2.4595 'International Tables Vol C Tables 4.2.6.8 and 6.1.1.4'

loop_
_geom_angle_atom_site_label_1
_geom_angle_atom_site_label_2
_geom_angle_atom_site_label_3
_geom_angle
_geom_angle_site_symmetry_1
_geom_angle_site_symmetry_3
_geom_angle_publ_flag
Cl4 Cu Cl1 142.50(2) . . ?
Cl4 Cu Cl2 95.53(2) . . ?
Cl1 Cu Cl2 96.61(2) . . ?
Cl4 Cu Cl3 97.51(2) . . ?
Cl1 Cu Cl3 98.08(2) . . ?
Cl2 Cu Cl3 135.84(2) . . ?
C12 N11 C16 124.27(18) . . ?
N12 C12 N11 119.37(19) . . ?
N12 C12 C13 124.7(2) . . ?
N11 C12 C13 115.96(18) . . ?
C14 C13 C12 121.15(18) . . ?
C14 C13 Br13 120.29(15) . . ?
C12 C13 Br13 118.55(15) . . ?
C13 C14 C15 119.64(19) . . ?
C16 C15 C14 119.25(18) . . ?
C16 C15 Br15 120.11(15) . . ?
C14 C15 Br15 120.64(15) . . ?
C15 C16 N11 119.72(19) . . ?
C22 N21 C26 124.26(19) . . ?
N22 C22 N21 119.57(19) . . ?
N22 C22 C23 124.2(2) . . ?
N21 C22 C23 116.19(18) . . ?
C24 C23 C22 121.00(19) . . ?
C24 C23 Br23 119.69(16) . . ?
C22 C23 Br23 119.30(15) . . ?
C23 C24 C25 119.6(2) . . ?
C26 C25 C24 119.79(19) . . ?
C26 C25 Br25 120.30(16) . . ?
C24 C25 Br25 119.90(15) . . ?
C25 C26 N21 119.1(2) . . ?

loop_
_geom_bond_atom_site_label_1
_geom_bond_atom_site_label_2
_geom_bond_distance
_geom_bond_site_symmetry_2
_geom_bond_publ_flag
Cu Cl4 2.2206(6) . ?
Cu Cl1 2.2443(6) . ?
Cu Cl2 2.2594(6) . ?
Cu Cl3 2.2821(5) . ?
N11 C12 1.355(3) . ?
N11 C16 1.358(3) . ?
C12 N12 1.321(3) . ?
C12 C13 1.421(3) . ?
C13 C14 1.363(3) . ?
C13 Br13 1.879(2) . ?
C14 C15 1.410(3) . ?
C15 C16 1.357(3) . ?
C15 Br15 1.884(2) . ?
N21 C22 1.357(3) . ?
N21 C26 1.362(3) . ?
C22 N22 1.328(3) . ?
C22 C23 1.412(3) . ?
C23 C24 1.364(3) . ?
C23 Br23 1.873(2) . ?
C24 C25 1.403(3) . ?
C25 C26 1.354(3) . ?
C25 Br25 1.880(2) . ?

loop_
_geom_hbond_atom_site_label_D
_geom_hbond_atom_site_label_H
_geom_hbond_atom_site_label_A
_geom_hbond_distance_DH
_geom_hbond_distance_HA
_geom_hbond_distance_DA
_geom_hbond_angle_DHA
_geom_hbond_site_symmetry_A
N11 H11 Cl3 0.79(3) 2.33(3) 3.1020(19) 163(3) .
N12 H12A Cl2 0.82(3) 2.61(3) 3.201(2) 130(2) 4_565
N12 H12A Cl3 0.82(3) 2.67(3) 3.364(2) 143(2) .
N12 H12B Cl1 0.83(3) 2.54(3) 3.311(2) 157(2) 4_565
N21 H21 Cl2 0.84(3) 2.45(3) 3.2340(19) 156(2) 3_757
N21 H21 Cl4 0.84(3) 2.91(3) 3.4928(19) 128(2) 3_757
N22 H22A Cl2 0.85(3) 2.50(3) 3.264(2) 151(2) 3_757
N22 H22A Cl3 0.85(3) 2.86(3) 3.4073(19) 124(2) 2_746
N22 H22B Cl4 0.85(3) 2.46(3) 3.284(2) 163(2) 2_746

loop_
_geom_torsion_atom_site_label_1
_geom_torsion_atom_site_label_2
_geom_torsion_atom_site_label_3
_geom_torsion_atom_site_label_4
_geom_torsion
_geom_torsion_site_symmetry_1
_geom_torsion_site_symmetry_2
_geom_torsion_site_symmetry_3
_geom_torsion_site_symmetry_4
_geom_torsion_publ_flag
C16 N11 C12 N12 -179.5(2) . . . . ?
C16 N11 C12 C13 0.0(3) . . . . ?
N12 C12 C13 C14 -179.7(2) . . . . ?
N11 C12 C13 C14 0.8(3) . . . . ?
N12 C12 C13 Br13 -0.8(3) . . . . ?
N11 C12 C13 Br13 179.74(14) . . . . ?
C12 C13 C14 C15 -1.5(3) . . . . ?
Br13 C13 C14 C15 179.63(15) . . . . ?
C13 C14 C15 C16 1.3(3) . . . . ?
C13 C14 C15 Br15 -178.04(15) . . . . ?
C14 C15 C16 N11 -0.4(3) . . . . ?
Br15 C15 C16 N11 178.87(15) . . . . ?
C12 N11 C16 C15 -0.2(3) . . . . ?
C26 N21 C22 N22 -178.3(2) . . . . ?
C26 N21 C22 C23 -0.3(3) . . . . ?
N22 C22 C23 C24 178.3(2) . . . . ?
N21 C22 C23 C24 0.4(3) . . . . ?
N22 C22 C23 Br23 -0.1(3) . . . . ?
N21 C22 C23 Br23 -178.00(15) . . . . ?
C22 C23 C24 C25 0.1(3) . . . . ?
Br23 C23 C24 C25 178.50(16) . . . . ?
C23 C24 C25 C26 -0.7(3) . . . . ?
C23 C24 C25 Br25 178.15(16) . . . . ?
C24 C25 C26 N21 0.8(3) . . . . ?
Br25 C25 C26 N21 -178.05(16) . . . . ?
C22 N21 C26 C25 -0.3(3) . . . . ?
